data_4132829
loop_
_publ_author_name
'Povie, Guillaume'
'Segawa, Yasutomo'
'Nishihara, Taishi'
'Miyauchi, Yuhei'
'Itami, Kenichiro'

_publ_section_title
;
 Synthesis and Size-Dependent Properties of [12], [16], and [24]Carbon
 Nanobelts.
;
_journal_issue 31
_journal_name_full 'Journal of the American Chemical Society'
_journal_page_first 10054
_journal_page_last 10059
_journal_paper_doi 10.1021/jacs.8b06842
_journal_volume 140
_journal_year 2018
_chemical_formula_sum 'C56 H40 O2'
_chemical_formula_weight 744.88
_space_group_crystal_system cubic
_space_group_IT_number 205
_space_group_name_Hall '-P 2ac 2ab 3'
_space_group_name_H-M_alt 'P a -3'
_atom_sites_solution_hydrogens geom
_audit_creation_method SHELXL-2014/7
_cell_angle_alpha 90
_cell_angle_beta 90
_cell_angle_gamma 90
_cell_formula_units_Z 4
_cell_length_a 15.389(2)
_cell_length_b 15.389(2)
_cell_length_c 15.389(2)
_cell_measurement_reflns_used 3993
_cell_measurement_temperature 143(2)
_cell_measurement_theta_max 25.3
_cell_measurement_theta_min 3.2
_cell_volume 3644.4(8)
_computing_cell_refinement
;
Rigaku CrystalClear-SM Expert 2.1 b29
;
_computing_data_collection
;
Rigaku CrystalClear-SM Expert 2.1 b29
;
_computing_data_reduction
;
Rigaku CrystalClear-SM Expert 2.1 b29
;
_computing_molecular_graphics 'Yadokari-XG 2009 (Wakita Nemoto et al., 2009)'
_computing_publication_material 'Yadokari-XG 2009 (Wakita,Nemoto et al., 2009)'
_computing_structure_refinement 'SHELXL-2014/7 (Sheldrick, 2014)'
_computing_structure_solution SIR-97
_diffrn_ambient_temperature 143
_diffrn_detector_area_resol_mean 5.8140
_diffrn_measured_fraction_theta_full 0.997
_diffrn_measured_fraction_theta_max 0.997
_diffrn_measurement_device_type
;
Rigaku CrystalClear-SM Expert 2.1 b29
;
_diffrn_measurement_method 'profile data from \w-scans'
_diffrn_radiation_monochromator Confocal
_diffrn_radiation_type MoK\a
_diffrn_radiation_wavelength 0.71075
_diffrn_reflns_av_R_equivalents 0.0687
_diffrn_reflns_av_unetI/netI 0.0156
_diffrn_reflns_Laue_measured_fraction_full 0.997
_diffrn_reflns_Laue_measured_fraction_max 0.997
_diffrn_reflns_limit_h_max 18
_diffrn_reflns_limit_h_min -18
_diffrn_reflns_limit_k_max 18
_diffrn_reflns_limit_k_min -18
_diffrn_reflns_limit_l_max 18
_diffrn_reflns_limit_l_min -18
_diffrn_reflns_number 48979
_diffrn_reflns_point_group_measured_fraction_full 0.997
_diffrn_reflns_point_group_measured_fraction_max 0.997
_diffrn_reflns_theta_full 24.963
_diffrn_reflns_theta_max 24.963
_diffrn_reflns_theta_min 3.243
_diffrn_source 'Rotating Anode'
_exptl_absorpt_coefficient_mu 0.081
_exptl_absorpt_correction_T_max 1.000
_exptl_absorpt_correction_T_min 0.888
_exptl_absorpt_correction_type multi-scan
_exptl_absorpt_process_details '\'Jacobson, R. (1998) Private communication\''
_exptl_crystal_colour Red
_exptl_crystal_density_diffrn 1.358
_exptl_crystal_description Block
_exptl_crystal_F_000 1568
_exptl_crystal_size_max 0.10
_exptl_crystal_size_mid 0.10
_exptl_crystal_size_min 0.10
_refine_diff_density_max 0.243
_refine_diff_density_min -0.175
_refine_diff_density_rms 0.035
_refine_ls_extinction_method none
_refine_ls_goodness_of_fit_ref 1.071
_refine_ls_hydrogen_treatment constr
_refine_ls_matrix_type full
_refine_ls_number_parameters 118
_refine_ls_number_reflns 1074
_refine_ls_number_restraints 10
_refine_ls_restrained_S_all 1.117
_refine_ls_R_factor_all 0.0586
_refine_ls_R_factor_gt 0.0447
_refine_ls_shift/su_max 0.000
_refine_ls_shift/su_mean 0.000
_refine_ls_structure_factor_coef Fsqd
_refine_ls_weighting_details 'w=1/[\s^2^(Fo^2^)+(0.0681P)^2^+1.4618P] where P=(Fo^2^+2Fc^2^)/3'
_refine_ls_weighting_scheme calc
_refine_ls_wR_factor_gt 0.1178
_refine_ls_wR_factor_ref 0.1269
_reflns_Friedel_coverage 0.000
_reflns_number_gt 854
_reflns_number_total 1074
_reflns_threshold_expression 'I > 2\s(I)'
_cod_data_source_file ja8b06842_si_002.cif
_cod_data_source_block 12CNB
_cod_original_cell_volume 3644.4(14)
_cod_database_code 4132829
_shelx_shelxl_version_number 2014/7
_shelx_space_group_comment
;
The symmetry employed for this shelxl refinement is uniquely defined
by the following loop, which should always be used as a source of
symmetry information in preference to the above space-group names.
They are only intended as comments.
;
_shelx_estimated_absorpt_t_min 0.992
_shelx_estimated_absorpt_t_max 0.992

loop_
_space_group_symop_operation_xyz
'x, y, z'
'y, -z+1/2, x+1/2'
'z+1/2, x, -y+1/2'
'y+1/2, z, -x+1/2'
'-z, x+1/2, -y+1/2'
'y+1/2, -z+1/2, -x'
'x, -y+1/2, z+1/2'
'x+1/2, -y+1/2, -z'
'-y, -z, -x'
'-x+1/2, -y, z+1/2'
'-z, -x, -y'
'z+1/2, -x+1/2, -y'
'-x, -y, -z'
'-y, z-1/2, -x-1/2'
'-z-1/2, -x, y-1/2'
'-y-1/2, -z, x-1/2'
'z, -x-1/2, y-1/2'
'-y-1/2, z-1/2, x'
'-x, y-1/2, -z-1/2'
'-x-1/2, y-1/2, z'
'y, z, x'
'x-1/2, y, -z-1/2'
'z, x, y'
'-z-1/2, x-1/2, y'

loop_
_atom_site_label
_atom_site_type_symbol
_atom_site_fract_x
_atom_site_fract_y
_atom_site_fract_z
_atom_site_U_iso_or_equiv
_atom_site_adp_type
_atom_site_occupancy
_atom_site_site_symmetry_order
_atom_site_calc_flag
_atom_site_refinement_flags_posn
_atom_site_refinement_flags_adp
_atom_site_refinement_flags_occupancy
_atom_site_disorder_assembly
_atom_site_disorder_group
C1 C 0.54792(12) 0.29960(11) 0.57512(13) 0.0353(5) Uani 1 1 d . . . . .
H1 H 0.5993 0.3334 0.5693 0.042 Uiso 1 1 calc R U . . .
C2 C 0.54130(12) 0.23647(11) 0.64407(12) 0.0326(5) Uani 1 1 d . . . . .
C3 C 0.61535(12) 0.19212(12) 0.67163(12) 0.0343(5) Uani 1 1 d . . . . .
H2 H 0.6711 0.2148 0.6580 0.041 Uiso 1 1 calc R U . . .
C4 C 0.60899(12) 0.11474(12) 0.71897(11) 0.0324(5) Uani 1 1 d . . . . .
C5 C 0.51893(12) 0.01834(12) 0.81095(12) 0.0348(5) Uani 1 1 d . . . . .
H3 H 0.4734 0.0133 0.8523 0.042 Uiso 1 1 calc R U . . .
C6 C 0.52777(12) 0.09704(12) 0.76036(11) 0.0325(5) Uani 1 1 d . . . . .
C7 C 0.45457(12) 0.14435(12) 0.73673(11) 0.0331(5) Uani 1 1 d . . . . .
H4 H 0.4015 0.1348 0.7668 0.040 Uiso 1 1 calc R U . . .
C8 C 0.45733(12) 0.20598(11) 0.66941(12) 0.0321(5) Uani 1 1 d . . . . .
O1 O 0.6577(3) 0.1384(4) 0.4705(4) 0.0617(15) Uani 0.3333 1 d D . P A -1
C9 C 0.6766(7) 0.1581(8) 0.3824(5) 0.064(3) Uani 0.3333 1 d D . P A -1
H5 H 0.7400 0.1547 0.3720 0.077 Uiso 0.3333 1 calc R U P A -1
H6 H 0.6567 0.2176 0.3682 0.077 Uiso 0.3333 1 calc R U P A -1
C10 C 0.6283(7) 0.0908(9) 0.3253(5) 0.064(3) Uani 0.3333 1 d D . P A -1
H7 H 0.6663 0.0410 0.3106 0.077 Uiso 0.3333 1 calc R U P A -1
H8 H 0.6065 0.1175 0.2710 0.077 Uiso 0.3333 1 calc R U P A -1
C11 C 0.5511(11) 0.0621(15) 0.3863(5) 0.070(4) Uani 0.3333 1 d D . P A -1
H9 H 0.4978 0.0958 0.3737 0.085 Uiso 0.3333 1 calc R U P A -1
H10 H 0.5384 -0.0006 0.3796 0.085 Uiso 0.3333 1 calc R U P A -1
C12 C 0.5851(7) 0.0820(9) 0.4766(5) 0.0387(17) Uani 0.3333 1 d D . P A -1
H11 H 0.5389 0.1098 0.5116 0.046 Uiso 0.3333 1 calc R U P A -1
H12 H 0.6024 0.0274 0.5058 0.046 Uiso 0.3333 1 calc R U P A -1

loop_
_atom_site_aniso_label
_atom_site_aniso_U_11
_atom_site_aniso_U_22
_atom_site_aniso_U_33
_atom_site_aniso_U_23
_atom_site_aniso_U_13
_atom_site_aniso_U_12
C1 0.0367(10) 0.0256(9) 0.0435(11) -0.0009(8) 0.0055(9) -0.0043(8)
C2 0.0367(10) 0.0269(9) 0.0341(10) -0.0049(8) 0.0029(8) -0.0046(8)
C3 0.0329(10) 0.0332(10) 0.0367(10) -0.0025(8) 0.0010(8) -0.0075(8)
C4 0.0341(10) 0.0346(10) 0.0287(9) -0.0027(8) -0.0034(8) -0.0071(8)
C5 0.0400(11) 0.0416(11) 0.0229(9) 0.0003(8) 0.0022(8) -0.0084(9)
C6 0.0370(10) 0.0350(10) 0.0254(9) -0.0053(8) -0.0007(8) -0.0051(8)
C7 0.0363(10) 0.0362(10) 0.0270(10) -0.0063(8) 0.0073(8) -0.0057(8)
C8 0.0366(10) 0.0278(9) 0.0317(10) -0.0058(8) 0.0050(8) -0.0001(8)
O1 0.045(3) 0.070(4) 0.071(4) -0.018(3) -0.003(3) -0.016(3)
C9 0.075(8) 0.053(6) 0.063(7) 0.007(6) -0.014(5) -0.024(5)
C10 0.058(7) 0.076(9) 0.059(6) -0.011(6) -0.006(5) -0.020(6)
C11 0.062(7) 0.107(11) 0.042(6) -0.028(8) -0.001(6) -0.017(6)
C12 0.037(4) 0.035(4) 0.044(5) -0.012(4) 0.004(4) 0.010(3)

loop_
_atom_type_symbol
_atom_type_description
_atom_type_scat_dispersion_real
_atom_type_scat_dispersion_imag
_atom_type_scat_source
C C 0.0033 0.0016 'International Tables Vol C Tables 4.2.6.8 and 6.1.1.4'
H H 0.0000 0.0000 'International Tables Vol C Tables 4.2.6.8 and 6.1.1.4'
O O 0.0106 0.0060 'International Tables Vol C Tables 4.2.6.8 and 6.1.1.4'

loop_
_geom_angle_atom_site_label_1
_geom_angle_atom_site_label_2
_geom_angle_atom_site_label_3
_geom_angle
_geom_angle_site_symmetry_1
_geom_angle_site_symmetry_3
C5 C1 C2 120.38(17) 18_655 .
C5 C1 H1 119.8 18_655 .
C2 C1 H1 119.8 . .
C3 C2 C8 119.69(17) . .
C3 C2 C1 119.72(16) . .
C8 C2 C1 119.07(17) . .
C2 C3 C4 121.17(17) . .
C2 C3 H2 119.4 . .
C4 C3 H2 119.4 . .
C3 C4 C6 117.09(16) . .
C3 C4 C8 122.02(16) . 17_566
C6 C4 C8 118.23(16) . 17_566
C1 C5 C6 120.22(17) 17_566 .
C1 C5 H3 119.9 17_566 .
C6 C5 H3 119.9 . .
C7 C6 C4 119.51(16) . .
C7 C6 C5 120.23(16) . .
C4 C6 C5 118.80(16) . .
C6 C7 C8 121.46(16) . .
C6 C7 H4 119.3 . .
C8 C7 H4 119.3 . .
C7 C8 C2 116.76(17) . .
C7 C8 C4 122.58(17) . 18_655
C2 C8 C4 117.89(16) . 18_655
C12 O1 C9 110.8(5) . .
O1 C9 C10 107.5(5) . .
O1 C9 H5 110.2 . .
C10 C9 H5 110.2 . .
O1 C9 H6 110.2 . .
C10 C9 H6 110.2 . .
H5 C9 H6 108.5 . .
C9 C10 C11 102.1(6) . .
C9 C10 H7 111.3 . .
C11 C10 H7 111.3 . .
C9 C10 H8 111.3 . .
C11 C10 H8 111.3 . .
H7 C10 H8 109.2 . .
C12 C11 C10 103.3(6) . .
C12 C11 H9 111.1 . .
C10 C11 H9 111.1 . .
C12 C11 H10 111.1 . .
C10 C11 H10 111.1 . .
H9 C11 H10 109.1 . .
O1 C12 C11 109.5(5) . .
O1 C12 H11 109.8 . .
C11 C12 H11 109.8 . .
O1 C12 H12 109.8 . .
C11 C12 H12 109.8 . .
H11 C12 H12 108.2 . .

loop_
_geom_bond_atom_site_label_1
_geom_bond_atom_site_label_2
_geom_bond_distance
_geom_bond_site_symmetry_2
C1 C5 1.348(3) 18_655
C1 C2 1.442(3) .
C1 H1 0.9500 .
C2 C3 1.394(3) .
C2 C8 1.429(3) .
C3 C4 1.400(3) .
C3 H2 0.9500 .
C4 C6 1.429(2) .
C4 C8 1.461(3) 17_566
C5 C1 1.348(3) 17_566
C5 C6 1.446(3) .
C5 H3 0.9500 .
C6 C7 1.390(3) .
C7 C8 1.405(3) .
C7 H4 0.9500 .
C8 C4 1.461(3) 18_655
O1 C12 1.417(7) .
O1 C9 1.419(7) .
C9 C10 1.548(7) .
C9 H5 0.9900 .
C9 H6 0.9900 .
C10 C11 1.577(9) .
C10 H7 0.9900 .
C10 H8 0.9900 .
C11 C12 1.515(7) .
C11 H9 0.9900 .
C11 H10 0.9900 .
C12 H11 0.9900 .
C12 H12 0.9900 .

loop_
_geom_torsion_atom_site_label_1
_geom_torsion_atom_site_label_2
_geom_torsion_atom_site_label_3
_geom_torsion_atom_site_label_4
_geom_torsion
_geom_torsion_site_symmetry_1
_geom_torsion_site_symmetry_4
C5 C1 C2 C3 146.65(18) 18_655 .
C5 C1 C2 C8 -19.2(3) 18_655 .
C8 C2 C3 C4 4.3(3) . .
C1 C2 C3 C4 -161.47(16) . .
C2 C3 C4 C6 -18.6(3) . .
C2 C3 C4 C8 142.51(18) . 17_566
C3 C4 C6 C7 14.7(2) . .
C8 C4 C6 C7 -147.24(17) 17_566 .
C3 C4 C6 C5 -179.12(15) . .
C8 C4 C6 C5 19.0(2) 17_566 .
C1 C5 C6 C7 147.37(18) 17_566 .
C1 C5 C6 C4 -18.8(3) 17_566 .
C4 C6 C7 C8 3.7(3) . .
C5 C6 C7 C8 -162.33(17) . .
C6 C7 C8 C2 -18.0(3) . .
C6 C7 C8 C4 142.80(17) . 18_655
C3 C2 C8 C7 13.9(2) . .
C1 C2 C8 C7 179.83(16) . .
C3 C2 C8 C4 -147.73(17) . 18_655
C1 C2 C8 C4 18.1(2) . 18_655
C12 O1 C9 C10 -16.0(14) . .
O1 C9 C10 C11 24.8(14) . .
C9 C10 C11 C12 -24(2) . .
C9 O1 C12 C11 -1(2) . .
C10 C11 C12 O1 16(3) . .
